data_9001647
loop_
_publ_author_name
'Ni, Y.'
'Hughes, J. M.'
'Mariano, A. N.'

_publ_section_title
;
 Crystal chemistry of the monazite and xenotime structures
 La(PO4)
;
_journal_name_full 'American Mineralogist'
_journal_page_first 21
_journal_page_last 26
_journal_volume 80
_journal_year 1995
_chemical_formula_sum 'La O4 P'
_chemical_name_mineral Monazite-(La)
_space_group_IT_number 14
_symmetry_space_group_name_Hall '-P 2yn'
_symmetry_space_group_name_H-M 'P 1 21/n 1'
_cell_angle_alpha 90
_cell_angle_beta 103.27
_cell_angle_gamma 90
_cell_length_a 6.8313
_cell_length_b 7.0705
_cell_length_c 6.5034
_cell_formula_units_Z 4
_cell_volume 305.732
_database_code_amcsd 0001699
_exptl_crystal_density_diffrn 5.081
_cod_original_formula_sum 'La P O4'
_cod_database_code 9001647

loop_
_space_group_symop_operation_xyz
x,y,z
1/2+x,1/2-y,1/2+z
1/2-x,1/2+y,1/2-z
-x,-y,-z

loop_
_atom_site_label
_atom_site_fract_x
_atom_site_fract_y
_atom_site_fract_z
_atom_site_U_iso_or_equiv
La 0.28154 0.16033 0.10068 0.00372
P 0.30470 0.16390 0.61210 0.00418
O1 0.25030 0.00770 0.44770 0.00988
O2 0.37990 0.33150 0.49640 0.00773
O3 0.47480 0.10710 0.80180 0.00798
O4 0.12770 0.21680 0.71010 0.00836

loop_
_cod_related_entry_id
_cod_related_entry_database
_cod_related_entry_code
1 AMCSD 0001699
